data_7021490
loop_
_publ_author_name
'Upmann, Daniel'
'Jones, Peter G.'

_publ_section_title
;
 Synthesis and X-ray structural characterization of the
 (chlorochalcogeno)phosphonium cations R2R'PSCl(+) and R2R'PSeCl(+) as
 their AuCl4(-) salts.
;
_journal_issue 21
_journal_name_full 'Dalton transactions (Cambridge, England : 2003)'
_journal_page_first 7526
_journal_page_last 7528
_journal_paper_doi 10.1039/c3dt50777g
_journal_volume 42
_journal_year 2013
_chemical_formula_sum 'C11 H25 Au Cl3 P S'
_chemical_formula_weight 523.66
_chemical_name_systematic
;
?
;
_space_group_IT_number 2
_symmetry_cell_setting triclinic
_symmetry_space_group_name_Hall '-P 1'
_symmetry_space_group_name_H-M 'P -1'
_atom_sites_solution_hydrogens geom
_atom_sites_solution_primary direct
_atom_sites_solution_secondary difmap
_audit_creation_method SHELXL-97
_cell_angle_alpha 78.876(3)
_cell_angle_beta 71.456(4)
_cell_angle_gamma 72.702(4)
_cell_formula_units_Z 2
_cell_length_a 8.6034(4)
_cell_length_b 9.7779(4)
_cell_length_c 11.4231(4)
_cell_measurement_reflns_used 31596
_cell_measurement_temperature 100(2)
_cell_measurement_theta_max 30.7543
_cell_measurement_theta_min 2.1901
_cell_volume 864.70(7)
_computing_cell_refinement
;
CrysAlisPro, Oxford Diffraction Ltd.,
Version 1.171.35.19 (release 27-10-2011 CrysAlis171 .NET)
(compiled Oct 27 2011,15:02:11)
;
_computing_data_collection
;
CrysAlisPro, Oxford Diffraction Ltd.,
Version 1.171.35.19 (release 27-10-2011 CrysAlis171 .NET)
(compiled Oct 27 2011,15:02:11)
;
_computing_data_reduction
;
CrysAlisPro, Oxford Diffraction Ltd.,
Version 1.171.35.19 (release 27-10-2011 CrysAlis171 .NET)
(compiled Oct 27 2011,15:02:11)
;
_computing_molecular_graphics 'Bruker XP'
_computing_publication_material SHELXL-97
_computing_structure_refinement 'SHELXL-97 (Sheldrick, 1997)'
_computing_structure_solution 'SHELXS-97 (Sheldrick, 1990)'
_diffrn_ambient_temperature 100(2)
_diffrn_detector_area_resol_mean 16.1419
_diffrn_measured_fraction_theta_full 0.989
_diffrn_measured_fraction_theta_max 0.948
_diffrn_measurement_device_type 'Oxford Diffraction Xcalibur, Eos'
_diffrn_measurement_method '\w scan'
_diffrn_radiation_monochromator graphite
_diffrn_radiation_source 'Enhance (Mo) X-ray Source'
_diffrn_radiation_type MoK\a
_diffrn_radiation_wavelength 0.71073
_diffrn_reflns_av_R_equivalents 0.0375
_diffrn_reflns_av_sigmaI/netI 0.0166
_diffrn_reflns_limit_h_max 12
_diffrn_reflns_limit_h_min -12
_diffrn_reflns_limit_k_max 14
_diffrn_reflns_limit_k_min -14
_diffrn_reflns_limit_l_max 16
_diffrn_reflns_limit_l_min -16
_diffrn_reflns_number 68815
_diffrn_reflns_theta_full 30.00
_diffrn_reflns_theta_max 30.82
_diffrn_reflns_theta_min 2.58
_exptl_absorpt_coefficient_mu 9.164
_exptl_absorpt_correction_T_max 1.00000
_exptl_absorpt_correction_T_min 0.57723
_exptl_absorpt_correction_type multi-scan
_exptl_absorpt_process_details
;
CrysAlisPro, Oxford Diffraction Ltd.,
Version 1.171.35.19 (release 27-10-2011 CrysAlis171 .NET)
(compiled Oct 27 2011,15:02:11)
;
_exptl_crystal_colour red
_exptl_crystal_density_diffrn 2.011
_exptl_crystal_density_method 'not measured'
_exptl_crystal_description plate
_exptl_crystal_F_000 504
_exptl_crystal_size_max 0.15
_exptl_crystal_size_mid 0.15
_exptl_crystal_size_min 0.08
_refine_diff_density_max 1.560
_refine_diff_density_min -1.068
_refine_diff_density_rms 0.106
_refine_ls_extinction_method none
_refine_ls_goodness_of_fit_ref 1.076
_refine_ls_hydrogen_treatment constr
_refine_ls_matrix_type full
_refine_ls_number_parameters 162
_refine_ls_number_reflns 5155
_refine_ls_number_restraints 0
_refine_ls_restrained_S_all 1.076
_refine_ls_R_factor_all 0.0175
_refine_ls_R_factor_gt 0.0158
_refine_ls_shift/su_max 0.005
_refine_ls_shift/su_mean 0.000
_refine_ls_structure_factor_coef Fsqd
_refine_ls_weighting_details 'calc w=1/[\s^2^(Fo^2^)+(0.0168P)^2^+0.7671P] where P=(Fo^2^+2Fc^2^)/3'
_refine_ls_weighting_scheme calc
_refine_ls_wR_factor_gt 0.0355
_refine_ls_wR_factor_ref 0.0360
_reflns_number_gt 4939
_reflns_number_total 5155
_reflns_threshold_expression >2sigma(I)
_cod_data_source_file c3dt50777g.txt
_cod_data_source_block eing
_cod_original_cell_volume 864.69(6)
_cod_database_code 7021490

loop_
_symmetry_equiv_pos_as_xyz
'x, y, z'
'-x, -y, -z'

loop_
_atom_site_label
_atom_site_type_symbol
_atom_site_fract_x
_atom_site_fract_y
_atom_site_fract_z
_atom_site_U_iso_or_equiv
_atom_site_adp_type
_atom_site_occupancy
_atom_site_symmetry_multiplicity
_atom_site_calc_flag
_atom_site_refinement_flags
Au1 Au 0.964760(9) 0.850143(7) 0.740716(6) 0.01311(3) Uani 1 1 d .
Cl1 Cl 1.23243(7) 0.87150(6) 0.71221(5) 0.02010(10) Uani 1 1 d .
Cl2 Cl 1.03637(8) 0.62179(5) 0.84126(5) 0.02352(11) Uani 1 1 d .
Cl3 Cl 0.70542(7) 0.81734(5) 0.75814(5) 0.02176(10) Uani 1 1 d .
S1 S 0.90625(6) 1.08036(5) 0.63464(4) 0.01338(9) Uani 1 1 d .
P1 P 0.71575(6) 1.22282(5) 0.74712(4) 0.00948(8) Uani 1 1 d .
C1 C 0.7568(2) 1.2093(2) 0.90129(16) 0.0120(3) Uani 1 1 d .
C2 C 0.7277(3) 1.3996(2) 0.65054(17) 0.0128(3) Uani 1 1 d .
C3 C 0.5119(2) 1.1799(2) 0.77290(18) 0.0143(4) Uani 1 1 d .
H3 H 0.5285 1.0777 0.8116 0.017 Uiso 1 1 calc R
C11 C 0.7023(3) 1.0771(2) 0.98235(17) 0.0154(4) Uani 1 1 d .
H11A H 0.7616 0.9913 0.9385 0.023 Uiso 1 1 calc R
H11B H 0.5797 1.0924 0.9991 0.023 Uiso 1 1 calc R
H11C H 0.7309 1.0635 1.0610 0.023 Uiso 1 1 calc R
C12 C 0.9458(2) 1.1884(2) 0.88626(18) 0.0159(4) Uani 1 1 d .
H12A H 0.9649 1.1743 0.9684 0.024 Uiso 1 1 calc R
H12B H 0.9814 1.2739 0.8385 0.024 Uiso 1 1 calc R
H12C H 1.0118 1.1036 0.8423 0.024 Uiso 1 1 calc R
C13 C 0.6566(3) 1.3445(2) 0.96903(18) 0.0165(4) Uani 1 1 d .
H13A H 0.6755 1.3304 1.0512 0.025 Uiso 1 1 calc R
H13B H 0.5355 1.3606 0.9784 0.025 Uiso 1 1 calc R
H13C H 0.6953 1.4284 0.9205 0.025 Uiso 1 1 calc R
C21 C 0.8769(3) 1.4485(2) 0.65963(19) 0.0178(4) Uani 1 1 d .
H21A H 0.9819 1.3731 0.6353 0.027 Uiso 1 1 calc R
H21B H 0.8575 1.4663 0.7453 0.027 Uiso 1 1 calc R
H21C H 0.8864 1.5373 0.6041 0.027 Uiso 1 1 calc R
C22 C 0.5615(3) 1.5154(2) 0.69360(19) 0.0171(4) Uani 1 1 d .
H22A H 0.5739 1.6092 0.6482 0.026 Uiso 1 1 calc R
H22B H 0.5362 1.5203 0.7828 0.026 Uiso 1 1 calc R
H22C H 0.4688 1.4904 0.6772 0.026 Uiso 1 1 calc R
C23 C 0.7572(3) 1.3834(2) 0.51298(18) 0.0186(4) Uani 1 1 d .
H23A H 0.7493 1.4783 0.4645 0.028 Uiso 1 1 calc R
H23B H 0.6711 1.3413 0.5056 0.028 Uiso 1 1 calc R
H23C H 0.8701 1.3203 0.4813 0.028 Uiso 1 1 calc R
C31 C 0.4719(3) 1.1790(2) 0.6513(2) 0.0230(4) Uani 1 1 d .
H31A H 0.3837 1.1278 0.6681 0.035 Uiso 1 1 calc R
H31B H 0.5746 1.1302 0.5920 0.035 Uiso 1 1 calc R
H31C H 0.4320 1.2784 0.6163 0.035 Uiso 1 1 calc R
C32 C 0.3569(3) 1.2650(2) 0.8650(2) 0.0203(4) Uani 1 1 d .
H32A H 0.3337 1.3673 0.8332 0.031 Uiso 1 1 calc R
H32B H 0.3800 1.2531 0.9455 0.031 Uiso 1 1 calc R
H32C H 0.2582 1.2288 0.8750 0.031 Uiso 1 1 calc R

loop_
_atom_site_aniso_label
_atom_site_aniso_U_11
_atom_site_aniso_U_22
_atom_site_aniso_U_33
_atom_site_aniso_U_23
_atom_site_aniso_U_13
_atom_site_aniso_U_12
Au1 0.01587(4) 0.01023(4) 0.01322(4) -0.00402(2) -0.00557(3) 0.00006(3)
Cl1 0.0156(2) 0.0205(2) 0.0244(2) -0.00703(18) -0.00742(18) 0.00003(18)
Cl2 0.0333(3) 0.0124(2) 0.0271(2) -0.00032(18) -0.0165(2) -0.00150(19)
Cl3 0.0194(3) 0.0143(2) 0.0337(3) -0.00532(19) -0.0088(2) -0.00422(18)
S1 0.0156(2) 0.0119(2) 0.01046(18) -0.00304(15) -0.00250(16) -0.00037(17)
P1 0.0099(2) 0.0090(2) 0.00963(19) -0.00142(15) -0.00347(16) -0.00154(16)
C1 0.0120(9) 0.0136(8) 0.0103(7) -0.0026(6) -0.0049(6) -0.0006(7)
C2 0.0157(9) 0.0111(8) 0.0113(8) 0.0006(6) -0.0039(7) -0.0040(7)
C3 0.0117(9) 0.0121(8) 0.0209(9) 0.0008(7) -0.0074(7) -0.0040(7)
C11 0.0185(10) 0.0144(9) 0.0114(8) -0.0003(6) -0.0049(7) -0.0015(7)
C12 0.0120(9) 0.0193(9) 0.0175(9) -0.0052(7) -0.0066(7) -0.0008(7)
C13 0.0173(10) 0.0166(9) 0.0145(8) -0.0067(7) -0.0040(7) 0.0001(7)
C21 0.0197(10) 0.0166(9) 0.0178(9) 0.0000(7) -0.0034(7) -0.0086(8)
C22 0.0184(10) 0.0112(8) 0.0204(9) 0.0004(7) -0.0073(8) -0.0011(7)
C23 0.0268(11) 0.0169(9) 0.0127(8) 0.0017(7) -0.0065(8) -0.0073(8)
C31 0.0242(12) 0.0245(11) 0.0281(11) 0.0023(8) -0.0168(9) -0.0105(9)
C32 0.0094(9) 0.0198(10) 0.0282(10) 0.0007(8) -0.0032(8) -0.0026(7)

loop_
_atom_type_symbol
_atom_type_description
_atom_type_scat_dispersion_real
_atom_type_scat_dispersion_imag
_atom_type_scat_source
C C 0.0033 0.0016 'International Tables Vol C Tables 4.2.6.8 and 6.1.1.4'
H H 0.0000 0.0000 'International Tables Vol C Tables 4.2.6.8 and 6.1.1.4'
P P 0.1023 0.0942 'International Tables Vol C Tables 4.2.6.8 and 6.1.1.4'
S S 0.1246 0.1234 'International Tables Vol C Tables 4.2.6.8 and 6.1.1.4'
Cl Cl 0.1484 0.1585 'International Tables Vol C Tables 4.2.6.8 and 6.1.1.4'
Au Au -2.0133 8.8022 'International Tables Vol C Tables 4.2.6.8 and 6.1.1.4'

loop_
_geom_angle_atom_site_label_1
_geom_angle_atom_site_label_2
_geom_angle_atom_site_label_3
_geom_angle
Cl1 Au1 Cl3 175.765(18)
Cl1 Au1 Cl2 89.44(2)
Cl3 Au1 Cl2 89.35(2)
Cl1 Au1 S1 87.963(19)
Cl3 Au1 S1 93.176(19)
Cl2 Au1 S1 177.233(19)
P1 S1 Au1 111.35(2)
C3 P1 C2 112.67(9)
C3 P1 C1 108.88(9)
C2 P1 C1 113.60(8)
C3 P1 S1 109.17(7)
C2 P1 S1 101.47(6)
C1 P1 S1 110.81(6)
C12 C1 C11 108.33(16)
C12 C1 C13 108.22(16)
C11 C1 C13 108.84(15)
C12 C1 P1 111.17(13)
C11 C1 P1 108.08(13)
C13 C1 P1 112.11(13)
C21 C2 C22 109.54(16)
C21 C2 C23 107.67(16)
C22 C2 C23 108.82(16)
C21 C2 P1 110.44(13)
C22 C2 P1 110.44(13)
C23 C2 P1 109.86(13)
C31 C3 C32 110.93(17)
C31 C3 P1 112.86(14)
C32 C3 P1 116.89(14)

loop_
_geom_bond_atom_site_label_1
_geom_bond_atom_site_label_2
_geom_bond_distance
Au1 Cl1 2.2881(5)
Au1 Cl3 2.2889(5)
Au1 Cl2 2.3080(5)
Au1 S1 2.3346(5)
S1 P1 2.0666(7)
P1 C3 1.844(2)
P1 C2 1.8741(19)
P1 C1 1.8766(18)
C1 C12 1.534(3)
C1 C11 1.540(3)
C1 C13 1.543(3)
C2 C21 1.535(3)
C2 C22 1.541(3)
C2 C23 1.542(3)
C3 C31 1.535(3)
C3 C32 1.537(3)
